data_4130682
loop_
_publ_author_name
'Touge, Taichiro'
'Nara, Hideki'
'Fujiwhara, Mitsuhiko'
'Kayaki, Yoshihito'
'Ikariya, Takao'

_publ_section_title
;
 Efficient Access to Chiral Benzhydrols via Asymmetric Transfer
 Hydrogenation of Unsymmetrical Benzophenones with Bifunctional
 Oxo-Tethered Ruthenium Catalysts.
;
_journal_issue 32
_journal_name_full 'Journal of the American Chemical Society'
_journal_page_first 10084
_journal_page_last 10087
_journal_paper_doi 10.1021/jacs.6b05738
_journal_volume 138
_journal_year 2016
_chemical_absolute_configuration 'CHOOSE rm ad rmad syn or unk'
_chemical_formula_moiety 'C20 H13 Cl N2 O6'
_chemical_formula_sum 'C20 H13 Cl N2 O6'
_chemical_formula_weight 412.79
_space_group_IT_number 19
_space_group_name_Hall 'P 2ac 2ab'
_space_group_name_H-M_alt 'P 21 21 21'
_symmetry_cell_setting orthorhombic
_symmetry_Int_Tables_number 19
_symmetry_space_group_name_Hall 'P 2ac 2ab'
_symmetry_space_group_name_H-M 'P 21 21 21'
_atom_sites_solution_hydrogens geom
_atom_sites_solution_primary direct
_atom_sites_solution_secondary difmap
_cell_angle_alpha 90.0000
_cell_angle_beta 90.0000
_cell_angle_gamma 90.0000
_cell_formula_units_Z 4
_cell_length_a 7.2097(16)
_cell_length_b 15.714(4)
_cell_length_c 15.938(4)
_cell_measurement_reflns_used 7603
_cell_measurement_temperature 93
_cell_measurement_theta_max 27.49
_cell_measurement_theta_min 3.10
_cell_volume 1805.7(8)
_computing_cell_refinement CrystalClear
_computing_data_collection 'CrystalClear (Rigaku Inc., 2008)'
_computing_data_reduction CrystalClear
_computing_molecular_graphics 'CrystalStructure 4.0'
_computing_publication_material 'CrystalStructure 4.0 (Rigaku, 2010)'
_computing_structure_refinement 'CRYSTALS (Carruthers, et al., 1999)'
_computing_structure_solution 'SIR2002 (Burla, et al., 2003)'
_diffrn_ambient_temperature 93
_diffrn_detector_area_resol_mean 7.111
_diffrn_measured_fraction_theta_full 0.997
_diffrn_measured_fraction_theta_max 0.997
_diffrn_measurement_device_type 'Rigaku Saturn724'
_diffrn_measurement_method \w
_diffrn_radiation_type 'Mo K\a'
_diffrn_radiation_wavelength 0.71075
_diffrn_reflns_av_R_equivalents 0.0470
_diffrn_reflns_limit_h_max 9
_diffrn_reflns_limit_h_min -9
_diffrn_reflns_limit_k_max 14
_diffrn_reflns_limit_k_min -20
_diffrn_reflns_limit_l_max 19
_diffrn_reflns_limit_l_min -20
_diffrn_reflns_number 15018
_diffrn_reflns_theta_full 27.46
_diffrn_reflns_theta_max 27.47
_diffrn_standards_number 0
_exptl_absorpt_coefficient_mu 0.254
_exptl_absorpt_correction_T_max 0.987
_exptl_absorpt_correction_T_min 0.822
_exptl_absorpt_correction_type multi-scan
_exptl_absorpt_process_details 'REQAB (Rigaku, 1998)'
_exptl_crystal_colour colorless
_exptl_crystal_density_diffrn 1.518
_exptl_crystal_density_method 'not measured'
_exptl_crystal_description prism
_exptl_crystal_F_000 848.00
_exptl_crystal_size_max 0.200
_exptl_crystal_size_mid 0.050
_exptl_crystal_size_min 0.050
_refine_diff_density_max 0.788
_refine_diff_density_min -0.582
_refine_ls_abs_structure_details 'Flack, H. D. (1983), Acta Cryst. A39, 876-881.  1767 Friedel Pairs'
_refine_ls_abs_structure_Flack -0.04(6)
_refine_ls_extinction_method none
_refine_ls_goodness_of_fit_ref 1.000
_refine_ls_hydrogen_treatment constr
_refine_ls_number_parameters 276
_refine_ls_number_reflns 4139
_refine_ls_R_factor_gt 0.0393
_refine_ls_shift/su_max 0.000
_refine_ls_structure_factor_coef Fsqd
_refine_ls_weighting_details 'w = 1/[0.0007Fo^2^ + 0.8030\s(Fo^2^)]/(4Fo^2^)'
_refine_ls_weighting_scheme calc
_refine_ls_wR_factor_ref 0.0883
_reflns_number_gt 3478
_reflns_number_total 4139
_reflns_threshold_expression F^2^>2.0\s(F^2^)
_cod_data_source_file ja6b05738_si_008.cif
_cod_data_source_block m-NO2-p-Clbenzhydrol
_cod_original_cell_volume 1805.7(7)
_cod_database_code 4130682

loop_
_symmetry_equiv_pos_site_id
_symmetry_equiv_pos_as_xyz
1 +X,+Y,+Z
2 1/2+X,1/2-Y,-Z
3 -X,1/2+Y,1/2-Z
4 1/2-X,-Y,1/2+Z

loop_
_atom_site_label
_atom_site_type_symbol
_atom_site_fract_x
_atom_site_fract_y
_atom_site_fract_z
_atom_site_U_iso_or_equiv
_atom_site_adp_type
_atom_site_occupancy
_atom_site_symmetry_multiplicity
_atom_site_calc_flag
_atom_site_refinement_flags
Cl1 Cl 1.13623(7) 0.23598(3) 0.91632(3) 0.02209(12) Uani 1.0 4 d .
O1 O 0.77788(19) 0.55701(8) 0.69343(8) 0.0151(4) Uani 1.0 4 d .
O2 O 1.4558(3) 0.26510(11) 0.81692(13) 0.0488(6) Uani 1.0 4 d .
O3 O 1.4999(3) 0.36705(12) 0.73210(12) 0.0461(6) Uani 1.0 4 d .
O4 O 0.8981(2) 0.46581(9) 0.59899(8) 0.0211(4) Uani 1.0 4 d .
O5 O -0.0106(3) 0.58490(10) 0.45417(10) 0.0288(5) Uani 1.0 4 d .
O6 O 0.0410(3) 0.45857(10) 0.40575(10) 0.0336(5) Uani 1.0 4 d .
N1 N 1.4047(3) 0.32961(10) 0.78305(10) 0.0200(5) Uani 1.0 4 d .
N2 N 0.0818(3) 0.51943(11) 0.45003(10) 0.0214(5) Uani 1.0 4 d .
C1 C 0.9610(3) 0.56328(12) 0.73214(12) 0.0155(5) Uani 1.0 4 d .
C2 C 1.0067(3) 0.48013(12) 0.77644(11) 0.0149(5) Uani 1.0 4 d .
C3 C 1.1754(3) 0.44081(12) 0.76231(12) 0.0154(5) Uani 1.0 4 d .
C4 C 1.2210(3) 0.36550(12) 0.80350(12) 0.0159(5) Uani 1.0 4 d .
C5 C 1.0969(3) 0.32783(11) 0.85933(11) 0.0157(5) Uani 1.0 4 d .
C6 C 0.9255(3) 0.36738(12) 0.87194(12) 0.0182(5) Uani 1.0 4 d .
C7 C 0.8821(3) 0.44285(12) 0.83178(11) 0.0165(5) Uani 1.0 4 d .
C8 C 0.9559(3) 0.63992(12) 0.78918(12) 0.0161(5) Uani 1.0 4 d .
C9 C 1.1135(3) 0.69066(13) 0.79657(12) 0.0207(5) Uani 1.0 4 d .
C10 C 1.1149(3) 0.75958(13) 0.85152(12) 0.0240(6) Uani 1.0 4 d .
C11 C 0.9584(4) 0.77815(13) 0.89875(13) 0.0252(6) Uani 1.0 4 d .
C12 C 0.8009(4) 0.72848(13) 0.89085(12) 0.0242(6) Uani 1.0 4 d .
C13 C 0.7992(3) 0.65968(12) 0.83623(12) 0.0195(6) Uani 1.0 4 d .
C14 C 0.7691(3) 0.50691(11) 0.62500(12) 0.0144(5) Uani 1.0 4 d .
C15 C 0.5830(3) 0.51011(11) 0.58430(12) 0.0144(5) Uani 1.0 4 d .
C16 C 0.4645(3) 0.57929(11) 0.59491(12) 0.0153(5) Uani 1.0 4 d .
C17 C 0.2987(3) 0.58232(12) 0.55090(12) 0.0166(5) Uani 1.0 4 d .
C18 C 0.2551(3) 0.51481(12) 0.49880(11) 0.0164(5) Uani 1.0 4 d .
C19 C 0.3683(3) 0.44455(12) 0.48852(12) 0.0196(5) Uani 1.0 4 d .
C20 C 0.5356(3) 0.44282(12) 0.53105(12) 0.0188(5) Uani 1.0 4 d .
H1 H 1.0530 0.5733 0.6880 0.0189 Uiso 1.0 4 calc R
H2 H 1.2592 0.4650 0.7249 0.0186 Uiso 1.0 4 calc R
H3 H 0.8402 0.3427 0.9083 0.0221 Uiso 1.0 4 calc R
H4 H 0.7681 0.4687 0.8416 0.0198 Uiso 1.0 4 calc R
H5 H 1.2184 0.6784 0.7649 0.0245 Uiso 1.0 4 calc R
H6 H 1.2207 0.7931 0.8566 0.0286 Uiso 1.0 4 calc R
H7 H 0.9595 0.8238 0.9358 0.0299 Uiso 1.0 4 calc R
H8 H 0.6954 0.7414 0.9219 0.0289 Uiso 1.0 4 calc R
H9 H 0.6930 0.6265 0.8312 0.0237 Uiso 1.0 4 calc R
H10 H 0.4975 0.6233 0.6310 0.0184 Uiso 1.0 4 calc R
H11 H 0.2180 0.6281 0.5564 0.0198 Uiso 1.0 4 calc R
H12 H 0.3330 0.3999 0.4537 0.0233 Uiso 1.0 4 calc R
H13 H 0.6163 0.3972 0.5244 0.0224 Uiso 1.0 4 calc R

loop_
_atom_site_aniso_label
_atom_site_aniso_U_11
_atom_site_aniso_U_22
_atom_site_aniso_U_33
_atom_site_aniso_U_12
_atom_site_aniso_U_13
_atom_site_aniso_U_23
Cl1 0.0290(3) 0.0154(2) 0.0219(3) 0.0024(2) -0.0011(3) 0.0033(2)
O1 0.0126(7) 0.0173(7) 0.0153(7) 0.0011(6) -0.0027(6) -0.0009(6)
O2 0.0318(10) 0.0294(9) 0.0852(14) 0.0157(9) 0.0174(10) 0.0265(10)
O3 0.0291(10) 0.0548(12) 0.0545(11) 0.0202(10) 0.0230(9) 0.0274(10)
O4 0.0194(8) 0.0226(7) 0.0215(8) 0.0054(6) 0.0024(6) -0.0008(6)
O5 0.0205(9) 0.0311(9) 0.0349(9) 0.0019(7) -0.0082(7) 0.0030(7)
O6 0.0265(9) 0.0418(10) 0.0323(9) -0.0076(8) -0.0076(8) -0.0154(8)
N1 0.0178(9) 0.0178(8) 0.0242(9) 0.0053(7) -0.0018(8) -0.0005(7)
N2 0.0165(9) 0.0297(10) 0.0179(8) -0.0073(8) -0.0015(8) 0.0017(8)
C1 0.0118(9) 0.0192(10) 0.0156(10) -0.0006(8) -0.0006(8) 0.0016(8)
C2 0.0143(10) 0.0161(10) 0.0143(9) -0.0017(8) -0.0042(8) -0.0010(8)
C3 0.0139(10) 0.0165(9) 0.0158(10) -0.0001(8) -0.0013(8) -0.0005(8)
C4 0.0125(9) 0.0170(10) 0.0181(10) 0.0017(8) -0.0028(8) -0.0042(8)
C5 0.0205(11) 0.0132(9) 0.0134(9) -0.0012(8) -0.0035(8) -0.0001(8)
C6 0.0199(10) 0.0182(10) 0.0164(10) -0.0034(8) 0.0006(9) -0.0003(9)
C7 0.0122(9) 0.0179(9) 0.0194(10) -0.0002(9) -0.0011(8) -0.0001(8)
C8 0.0192(10) 0.0138(9) 0.0154(9) 0.0012(9) -0.0028(8) 0.0059(8)
C9 0.0174(11) 0.0223(10) 0.0223(10) -0.0026(9) 0.0001(9) 0.0054(9)
C10 0.0265(12) 0.0205(10) 0.0251(11) -0.0080(10) -0.0044(9) 0.0016(9)
C11 0.0358(13) 0.0158(11) 0.0241(11) -0.0025(10) -0.0007(10) 0.0003(9)
C12 0.0288(12) 0.0191(10) 0.0248(11) 0.0025(10) 0.0047(9) 0.0025(9)
C13 0.0186(11) 0.0174(10) 0.0226(11) -0.0023(9) 0.0003(9) 0.0022(8)
C14 0.0165(10) 0.0125(9) 0.0144(9) 0.0001(8) 0.0020(8) 0.0036(8)
C15 0.0164(10) 0.0151(9) 0.0117(8) -0.0010(8) 0.0015(8) 0.0030(8)
C16 0.0185(10) 0.0130(9) 0.0143(10) -0.0032(8) 0.0001(8) -0.0005(8)
C17 0.0155(10) 0.0158(10) 0.0186(10) -0.0015(8) 0.0028(8) 0.0009(8)
C18 0.0132(10) 0.0230(10) 0.0129(9) -0.0052(8) -0.0013(8) 0.0033(8)
C19 0.0247(11) 0.0186(10) 0.0155(10) -0.0062(9) -0.0006(9) -0.0028(8)
C20 0.0237(11) 0.0141(10) 0.0186(10) 0.0027(9) 0.0016(9) -0.0005(8)

loop_
_atom_type_symbol
_atom_type_description
_atom_type_scat_dispersion_real
_atom_type_scat_dispersion_imag
_atom_type_scat_source
C C 0.0033 0.0016
;
International Tables for Crystallography
(1992, Vol. C, Tables 4.2.6.8 and 6.1.1.4)
;
H H 0.0000 0.0000
;
International Tables for Crystallography
(1992, Vol. C, Table 6.1.1.4)
;
Cl Cl 0.1484 0.1585
;
International Tables for Crystallography
(1992, Vol. C, Tables 4.2.6.8 and 6.1.1.4)
;
N N 0.0061 0.0033
;
International Tables for Crystallography
(1992, Vol. C, Tables 4.2.6.8 and 6.1.1.4)
;
O O 0.0106 0.0060
;
International Tables for Crystallography
(1992, Vol. C, Tables 4.2.6.8 and 6.1.1.4)
;

loop_
_geom_angle_atom_site_label_1
_geom_angle_atom_site_label_2
_geom_angle_atom_site_label_3
_geom_angle
_geom_angle_publ_flag
C1 O1 C14 115.09(15) yes
O2 N1 O3 122.22(19) yes
O2 N1 C4 119.78(17) yes
O3 N1 C4 118.01(17) yes
O5 N2 O6 123.71(18) yes
O5 N2 C18 118.25(17) yes
O6 N2 C18 118.01(17) yes
O1 C1 C2 109.49(15) yes
O1 C1 C8 106.63(15) yes
C2 C1 C8 114.27(16) yes
C1 C2 C3 119.90(17) yes
C1 C2 C7 121.15(18) yes
C3 C2 C7 118.95(18) yes
C2 C3 C4 120.71(18) yes
N1 C4 C3 115.63(17) yes
N1 C4 C5 123.71(17) yes
C3 C4 C5 120.66(18) yes
Cl1 C5 C4 125.76(16) yes
Cl1 C5 C6 116.16(15) yes
C4 C5 C6 118.08(17) yes
C5 C6 C7 120.97(18) yes
C2 C7 C6 120.62(19) yes
C1 C8 C9 119.18(18) yes
C1 C8 C13 121.51(18) yes
C9 C8 C13 119.28(18) yes
C8 C9 C10 120.3(2) yes
C9 C10 C11 119.9(2) yes
C10 C11 C12 119.96(19) yes
C11 C12 C13 120.2(2) yes
C8 C13 C12 120.33(19) yes
O1 C14 O4 123.74(18) yes
O1 C14 C15 112.02(16) yes
O4 C14 C15 124.22(18) yes
C14 C15 C16 121.68(17) yes
C14 C15 C20 117.28(17) yes
C16 C15 C20 120.95(18) yes
C15 C16 C17 119.60(17) yes
C16 C17 C18 118.24(18) yes
N2 C18 C17 118.15(17) yes
N2 C18 C19 118.51(17) yes
C17 C18 C19 123.32(19) yes
C18 C19 C20 118.17(18) yes
C15 C20 C19 119.69(18) yes
O1 C1 H1 108.618 no
C2 C1 H1 108.974 no
C8 C1 H1 108.717 no
C2 C3 H2 119.570 no
C4 C3 H2 119.719 no
C5 C6 H3 119.272 no
C7 C6 H3 119.758 no
C2 C7 H4 119.602 no
C6 C7 H4 119.777 no
C8 C9 H5 119.911 no
C10 C9 H5 119.824 no
C9 C10 H6 120.015 no
C11 C10 H6 120.049 no
C10 C11 H7 120.025 no
C12 C11 H7 120.014 no
C11 C12 H8 119.955 no
C13 C12 H8 119.821 no
C8 C13 H9 119.784 no
C12 C13 H9 119.885 no
C15 C16 H10 119.879 no
C17 C16 H10 120.521 no
C16 C17 H11 121.213 no
C18 C17 H11 120.544 no
C18 C19 H12 120.805 no
C20 C19 H12 121.025 no
C15 C20 H13 119.994 no
C19 C20 H13 120.319 no

loop_
_geom_bond_atom_site_label_1
_geom_bond_atom_site_label_2
_geom_bond_distance
_geom_bond_publ_flag
Cl1 C5 1.7288(19) yes
O1 C1 1.461(3) yes
O1 C14 1.347(3) yes
O2 N1 1.206(3) yes
O3 N1 1.215(3) yes
O4 C14 1.206(3) yes
O5 N2 1.227(3) yes
O6 N2 1.224(3) yes
N1 C4 1.476(3) yes
N2 C18 1.473(3) yes
C1 C2 1.521(3) yes
C1 C8 1.509(3) yes
C2 C3 1.383(3) yes
C2 C7 1.388(3) yes
C3 C4 1.393(3) yes
C4 C5 1.394(3) yes
C5 C6 1.398(3) yes
C6 C7 1.383(3) yes
C8 C9 1.393(3) yes
C8 C13 1.391(3) yes
C9 C10 1.393(3) yes
C10 C11 1.387(4) yes
C11 C12 1.384(4) yes
C12 C13 1.388(3) yes
C14 C15 1.491(3) yes
C15 C16 1.393(3) yes
C15 C20 1.398(3) yes
C16 C17 1.387(3) yes
C17 C18 1.383(3) yes
C18 C19 1.383(3) yes
C19 C20 1.384(3) yes
C1 H1 0.980 no
C3 H2 0.930 no
C6 H3 0.930 no
C7 H4 0.930 no
C9 H5 0.930 no
C10 H6 0.930 no
C11 H7 0.930 no
C12 H8 0.930 no
C13 H9 0.930 no
C16 H10 0.930 no
C17 H11 0.930 no
C19 H12 0.930 no
C20 H13 0.930 no

loop_
_geom_contact_atom_site_label_1
_geom_contact_atom_site_label_2
_geom_contact_distance
_geom_contact_publ_flag
_geom_contact_site_symmetry_2
Cl1 O2 2.834(2) no .
Cl1 N1 3.2285(18) no .
O1 C3 3.571(3) no .
O1 C7 2.940(3) no .
O1 C13 2.794(3) no .
O1 C16 2.773(3) no .
O2 C3 3.531(3) no .
O2 C5 2.851(3) no .
O3 C3 2.655(3) no .
O3 C5 3.597(3) no .
O4 C1 2.656(3) no .
O4 C2 2.943(3) no .
O4 C3 3.306(3) no .
O4 C16 3.599(3) no .
O4 C20 2.852(3) no .
O5 C17 2.711(3) no .
O5 C19 3.553(3) no .
O6 C17 3.548(3) no .
O6 C19 2.712(3) no .
C2 C5 2.810(3) no .
C2 C9 3.412(3) no .
C2 C13 3.332(3) no .
C2 C14 2.989(3) no .
C3 C6 2.762(3) no .
C3 C8 3.532(3) no .
C4 C7 2.766(3) no .
C7 C8 3.215(3) no .
C7 C13 3.460(3) no .
C7 C14 3.541(3) no .
C8 C11 2.787(3) no .
C9 C12 2.773(3) no .
C10 C13 2.775(3) no .
C15 C18 2.730(3) no .
C16 C19 2.800(3) no .
C17 C20 2.797(3) no .
Cl1 O1 3.3693(15) no 3_746
Cl1 O5 3.2737(18) no 3_646
O1 Cl1 3.3693(15) no 3_756
O2 O5 3.240(3) no 4_665
O2 C13 3.476(3) no 3_746
O2 C16 3.291(3) no 3_746
O3 C7 3.396(3) no 1_655
O3 C10 3.513(3) no 3_846
O3 C14 3.392(3) no 1_655
O3 C15 3.311(3) no 1_655
O3 C20 3.428(3) no 1_655
O4 O5 3.044(3) no 1_655
O4 O6 3.250(3) no 1_655
O4 N2 2.846(3) no 1_655
O4 C10 3.337(3) no 3_746
O4 C11 3.125(3) no 3_746
O4 C17 3.505(3) no 1_655
O4 C18 3.125(3) no 1_655
O5 Cl1 3.2737(18) no 3_656
O5 O2 3.240(3) no 4_664
O5 O4 3.044(3) no 1_455
O5 N1 3.135(3) no 4_664
O5 C4 3.276(3) no 4_664
O5 C6 3.351(3) no 4_564
O5 C7 3.342(3) no 4_564
O5 C14 3.382(3) no 1_455
O6 O4 3.250(3) no 1_455
O6 C3 3.451(3) no 4_664
O6 C13 3.271(3) no 4_564
N1 O5 3.135(3) no 4_665
N1 N2 3.566(3) no 4_665
N1 C12 3.522(3) no 3_746
N1 C13 3.592(3) no 3_746
N2 O4 2.846(3) no 1_455
N2 N1 3.566(3) no 4_664
N2 C3 3.522(3) no 4_664
N2 C4 3.278(3) no 4_664
N2 C14 3.592(3) no 1_455
C3 O6 3.451(3) no 4_665
C3 N2 3.522(3) no 4_665
C4 O5 3.276(3) no 4_665
C4 N2 3.278(3) no 4_665
C5 C17 3.447(3) no 4_665
C5 C18 3.492(3) no 4_665
C6 O5 3.351(3) no 4_565
C6 C17 3.566(3) no 4_665
C6 C18 3.580(3) no 4_665
C7 O3 3.396(3) no 1_455
C7 O5 3.342(3) no 4_565
C7 C19 3.551(3) no 4_665
C10 O3 3.513(3) no 3_856
C10 O4 3.337(3) no 3_756
C11 O4 3.125(3) no 3_756
C12 N1 3.522(3) no 3_756
C13 O2 3.476(3) no 3_756
C13 O6 3.271(3) no 4_565
C13 N1 3.592(3) no 3_756
C14 O3 3.392(3) no 1_455
C14 O5 3.382(3) no 1_655
C14 N2 3.592(3) no 1_655
C15 O3 3.311(3) no 1_455
C16 O2 3.291(3) no 3_756
C17 O4 3.505(3) no 1_455
C17 C5 3.447(3) no 4_664
C17 C6 3.566(3) no 4_664
C18 O4 3.125(3) no 1_455
C18 C5 3.492(3) no 4_664
C18 C6 3.580(3) no 4_664
C19 C7 3.551(3) no 4_664
C20 O3 3.428(3) no 1_455
Cl1 H3 2.7175 no .
O1 H4 2.7396 no .
O1 H9 2.5270 no .
O1 H10 2.4817 no .
O3 H2 2.3225 no .
O4 H1 2.4725 no .
O4 H2 3.2871 no .
O4 H13 2.5889 no .
O5 H11 2.4152 no .
O6 H12 2.4223 no .
N1 H2 2.5465 no .
N2 H11 2.5994 no .
N2 H12 2.6100 no .
C1 H2 2.6497 no .
C1 H4 2.6806 no .
C1 H5 2.6433 no .
C1 H9 2.6854 no .
C2 H3 3.2438 no .
C2 H5 3.4742 no .
C2 H9 3.3412 no .
C3 H1 2.5529 no .
C3 H4 3.2267 no .
C4 H3 3.2342 no .
C5 H2 3.2566 no .
C5 H4 3.2555 no .
C7 H1 3.3129 no .
C7 H2 3.2273 no .
C7 H9 3.1914 no .
C8 H4 3.1256 no .
C8 H6 3.2540 no .
C8 H8 3.2476 no .
C9 H1 2.5664 no .
C9 H7 3.2463 no .
C9 H9 3.2421 no .
C10 H8 3.2383 no .
C11 H5 3.2443 no .
C11 H9 3.2406 no .
C12 H6 3.2385 no .
C13 H1 3.2824 no .
C13 H4 3.0106 no .
C13 H5 3.2426 no .
C13 H7 3.2420 no .
C14 H1 2.5073 no .
C14 H4 3.5036 no .
C14 H10 2.6804 no .
C14 H13 2.5997 no .
C15 H11 3.2500 no .
C15 H12 3.2526 no .
C16 H13 3.2637 no .
C17 H12 3.2678 no .
C18 H10 3.2248 no .
C18 H13 3.2199 no .
C19 H11 3.2662 no .
C20 H10 3.2637 no .
H1 H2 2.3353 no .
H1 H4 3.5938 no .
H1 H5 2.3768 no .
H1 H9 3.5559 no .
H2 H5 3.4261 no .
H3 H4 2.3069 no .
H4 H9 2.5433 no .
H5 H6 2.3206 no .
H6 H7 2.3181 no .
H7 H8 2.3136 no .
H8 H9 2.3139 no .
H9 H10 3.4883 no .
H10 H11 2.3413 no .
H12 H13 2.3331 no .
Cl1 H1 3.3404 no 3_746
Cl1 H3 3.3914 no 2_557
Cl1 H10 3.2676 no 3_746
Cl1 H11 3.0954 no 3_646
Cl1 H11 3.2632 no 4_665
O2 H3 3.3597 no 1_655
O2 H5 3.0118 no 3_846
O2 H9 3.3863 no 3_746
O2 H10 2.4021 no 3_746
O3 H4 3.0549 no 1_655
O3 H5 3.5937 no 3_846
O3 H6 2.7216 no 3_846
O3 H8 3.4510 no 3_746
O3 H13 3.4479 no 1_655
O4 H6 2.9330 no 3_746
O4 H7 2.5176 no 3_746
O4 H11 3.5055 no 1_655
O5 H3 2.7338 no 4_564
O5 H4 2.7159 no 4_564
O6 H2 3.4394 no 4_664
O6 H4 2.7051 no 4_564
O6 H5 3.5614 no 4_664
O6 H7 3.2951 no 3_646
O6 H8 3.5842 no 4_564
O6 H9 2.4587 no 4_564
N1 H4 3.5370 no 1_655
N1 H6 3.5466 no 3_846
N1 H10 3.5899 no 3_746
N2 H4 3.0638 no 4_564
N2 H7 3.5839 no 3_646
N2 H9 3.5739 no 4_564
C1 H11 3.5094 no 1_655
C2 H12 3.5880 no 4_665
C5 H11 3.4824 no 4_665
C8 H12 3.0958 no 4_665
C9 H12 2.9062 no 4_665
C10 H12 3.0122 no 4_665
C10 H13 3.5129 no 3_756
C11 H8 3.3439 no 2_567
C11 H12 3.2947 no 4_665
C11 H13 3.4481 no 4_665
C12 H12 3.4698 no 4_665
C12 H13 2.9638 no 4_665
C13 H12 3.3782 no 4_665
C13 H13 3.1878 no 4_665
C14 H6 3.3740 no 3_746
C15 H2 3.3126 no 1_455
C16 H1 3.3184 no 1_455
C16 H2 3.1161 no 1_455
C16 H3 3.5111 no 4_664
C16 H5 3.5930 no 1_455
C17 H1 2.8161 no 1_455
C17 H2 3.3423 no 1_455
C18 H1 3.4724 no 1_455
C18 H7 3.5333 no 3_646
C19 H7 3.2613 no 3_646
C19 H8 3.5266 no 3_646
C20 H6 3.4400 no 3_746
H1 Cl1 3.3404 no 3_756
H1 C16 3.3184 no 1_655
H1 C17 2.8161 no 1_655
H1 C18 3.4724 no 1_655
H1 H10 3.4223 no 1_655
H1 H11 2.5600 no 1_655
H2 O6 3.4394 no 4_665
H2 C15 3.3126 no 1_655
H2 C16 3.1161 no 1_655
H2 C17 3.3423 no 1_655
H2 H10 3.3734 no 1_655
H3 Cl1 3.3914 no 2_457
H3 O2 3.3597 no 1_455
H3 O5 2.7338 no 4_565
H3 C16 3.5111 no 4_665
H3 H11 3.4437 no 3_646
H4 O3 3.0549 no 1_455
H4 O5 2.7159 no 4_565
H4 O6 2.7051 no 4_565
H4 N1 3.5370 no 1_455
H4 N2 3.0638 no 4_565
H5 O2 3.0118 no 3_856
H5 O3 3.5937 no 3_856
H5 O6 3.5614 no 4_665
H5 C16 3.5930 no 1_655
H5 H10 3.0581 no 1_655
H5 H11 3.4147 no 1_655
H5 H12 3.2728 no 4_665
H6 O3 2.7216 no 3_856
H6 O4 2.9330 no 3_756
H6 N1 3.5466 no 3_856
H6 C14 3.3740 no 3_756
H6 C20 3.4400 no 3_756
H6 H8 3.5760 no 2_567
H6 H12 3.4262 no 4_665
H6 H13 2.7669 no 3_756
H7 O4 2.5176 no 3_756
H7 O6 3.2951 no 3_656
H7 N2 3.5839 no 3_656
H7 C18 3.5333 no 3_656
H7 C19 3.2613 no 3_656
H7 H8 3.0139 no 2_567
H7 H12 2.9961 no 3_656
H7 H13 3.3286 no 3_756
H8 O3 3.4510 no 3_756
H8 O6 3.5842 no 4_565
H8 C11 3.3439 no 2_467
H8 C19 3.5266 no 3_656
H8 H6 3.5760 no 2_467
H8 H7 3.0139 no 2_467
H8 H12 3.1893 no 3_656
H8 H13 3.4313 no 3_656
H8 H13 3.0413 no 4_665
H9 O2 3.3863 no 3_756
H9 O6 2.4587 no 4_565
H9 N2 3.5739 no 4_565
H9 H13 3.3928 no 4_665
H10 Cl1 3.2676 no 3_756
H10 O2 2.4021 no 3_756
H10 N1 3.5899 no 3_756
H10 H1 3.4223 no 1_455
H10 H2 3.3734 no 1_455
H10 H5 3.0581 no 1_455
H11 Cl1 3.0954 no 3_656
H11 Cl1 3.2632 no 4_664
H11 O4 3.5055 no 1_455
H11 C1 3.5094 no 1_455
H11 C5 3.4824 no 4_664
H11 H1 2.5600 no 1_455
H11 H3 3.4437 no 3_656
H11 H5 3.4147 no 1_455
H12 C2 3.5880 no 4_664
H12 C8 3.0958 no 4_664
H12 C9 2.9062 no 4_664
H12 C10 3.0122 no 4_664
H12 C11 3.2947 no 4_664
H12 C12 3.4698 no 4_664
H12 C13 3.3782 no 4_664
H12 H5 3.2728 no 4_664
H12 H6 3.4262 no 4_664
H12 H7 2.9961 no 3_646
H12 H8 3.1893 no 3_646
H13 O3 3.4479 no 1_455
H13 C10 3.5129 no 3_746
H13 C11 3.4481 no 4_664
H13 C12 2.9638 no 4_664
H13 C13 3.1878 no 4_664
H13 H6 2.7669 no 3_746
H13 H7 3.3286 no 3_746
H13 H8 3.4313 no 3_646
H13 H8 3.0413 no 4_664
H13 H9 3.3928 no 4_664

loop_
_geom_torsion_atom_site_label_1
_geom_torsion_atom_site_label_2
_geom_torsion_atom_site_label_3
_geom_torsion_atom_site_label_4
_geom_torsion
_geom_torsion_publ_flag
C1 O1 C14 O4 4.0(3) no
C1 O1 C14 C15 -174.57(13) no
C14 O1 C1 C2 -72.44(18) no
C14 O1 C1 C8 163.45(13) no
O2 N1 C4 C3 178.98(17) no
O2 N1 C4 C5 -1.7(3) no
O3 N1 C4 C3 -0.8(3) no
O3 N1 C4 C5 178.51(17) no
O5 N2 C18 C17 4.0(3) no
O5 N2 C18 C19 -174.18(15) no
O6 N2 C18 C17 -178.01(15) no
O6 N2 C18 C19 3.8(3) no
O1 C1 C2 C3 130.42(16) no
O1 C1 C2 C7 -50.1(2) no
O1 C1 C8 C9 -143.45(15) no
O1 C1 C8 C13 38.3(3) no
C2 C1 C8 C9 95.4(2) no
C2 C1 C8 C13 -82.8(2) no
C8 C1 C2 C3 -110.07(18) no
C8 C1 C2 C7 69.4(3) no
C1 C2 C3 C4 178.79(15) no
C1 C2 C7 C6 -179.75(15) no
C3 C2 C7 C6 -0.3(3) no
C7 C2 C3 C4 -0.7(3) no
C2 C3 C4 N1 179.87(16) no
C2 C3 C4 C5 0.5(3) no
N1 C4 C5 Cl1 2.1(3) no
N1 C4 C5 C6 -178.68(15) no
C3 C4 C5 Cl1 -178.61(15) no
C3 C4 C5 C6 0.6(3) no
Cl1 C5 C6 C7 177.71(12) no
C4 C5 C6 C7 -1.6(3) no
C5 C6 C7 C2 1.4(3) no
C1 C8 C9 C10 -177.23(16) no
C1 C8 C13 C12 177.29(16) no
C9 C8 C13 C12 -0.9(3) no
C13 C8 C9 C10 1.0(3) no
C8 C9 C10 C11 -0.4(3) no
C9 C10 C11 C12 -0.4(3) no
C10 C11 C12 C13 0.5(3) no
C11 C12 C13 C8 0.2(3) no
O1 C14 C15 C16 23.6(3) no
O1 C14 C15 C20 -159.83(14) no
O4 C14 C15 C16 -154.94(17) no
O4 C14 C15 C20 21.6(3) no
C14 C15 C16 C17 175.24(15) no
C14 C15 C20 C19 -176.93(15) no
C16 C15 C20 C19 -0.4(3) no
C20 C15 C16 C17 -1.2(3) no
C15 C16 C17 C18 1.3(3) no
C16 C17 C18 N2 -178.05(15) no
C16 C17 C18 C19 0.1(3) no
N2 C18 C19 C20 176.53(15) no
C17 C18 C19 C20 -1.6(3) no
C18 C19 C20 C15 1.7(3) no
